data_7115802
loop_
_publ_author_name
'Xiaomin Xu'
'Bowen Shan'
'Sergii Kalytchuk'
'Minghua Xie'
'Shuaijun Yang'
'Danqing Liu'
'Stephen V. Kershaw'
'Qian Miao'

_publ_section_title
;
 Synthesis, solution-processed thin film transistors and solid solutions
 of silylethynylated diazatetracenes
;
_journal_name_full Chem.Commun.
_journal_page_first 12828
_journal_paper_doi 10.1039/C4cc04627G
_journal_volume 50
_journal_year 2014
_chemical_formula_sum 'C40 H52 Si2'
_chemical_formula_weight 589.00
_chemical_melting_point 155.4
_chemical_name_systematic
; 
 5,12-bis((triisopropylsilyl)ethynyl)tetracene 
;
_space_group_IT_number 19
_symmetry_cell_setting orthorhombic
_symmetry_space_group_name_Hall 'P 2ac 2ab'
_symmetry_space_group_name_H-M 'P 21 21 21'
_atom_sites_solution_hydrogens geom
_atom_sites_solution_primary direct
_atom_sites_solution_secondary difmap
_audit_creation_method SHELXL-97
_cell_angle_alpha 90.00
_cell_angle_beta 90.00
_cell_angle_gamma 90.00
_cell_formula_units_Z 4
_cell_length_a 14.4346(5)
_cell_length_b 15.1821(6)
_cell_length_c 17.0101(7)
_cell_measurement_reflns_used 187
_cell_measurement_temperature 296(2)
_cell_measurement_theta_max 15
_cell_measurement_theta_min 15
_cell_volume 3727.7(2)
_computing_cell_refinement 'BRUKER KAPPA APEXII DUO DIFFRACTOMETER'
_computing_data_collection 'BRUKER KAPPA APEXII DUO DIFFRACTOMETER'
_computing_data_reduction 'BRUKER KAPPA APEXII DUO DIFFRACTOMETER'
_computing_molecular_graphics 'SIEMENS SHELXTL'
_computing_publication_material 'SIEMENS SHELXTL'
_computing_structure_refinement 'SHELXL-97 (Sheldrick, 2008)'
_computing_structure_solution 'SHELXS-97 (Sheldrick, 2008)'
_diffrn_ambient_temperature 296(2)
_diffrn_measured_fraction_theta_full 0.996
_diffrn_measured_fraction_theta_max 0.996
_diffrn_measurement_device_type 'BRUKER KAPPA APEXII DUO DIFFRACTOMETER'
_diffrn_measurement_method 'PHI & OMEGA SCAN'
_diffrn_radiation_monochromator graphite
_diffrn_radiation_source 'fine-focus sealed tube'
_diffrn_radiation_type MoK\a
_diffrn_radiation_wavelength 0.71073
_diffrn_reflns_av_R_equivalents 0.0326
_diffrn_reflns_av_sigmaI/netI 0.0278
_diffrn_reflns_limit_h_max 17
_diffrn_reflns_limit_h_min -17
_diffrn_reflns_limit_k_max 18
_diffrn_reflns_limit_k_min -18
_diffrn_reflns_limit_l_max 20
_diffrn_reflns_limit_l_min -20
_diffrn_reflns_number 29590
_diffrn_reflns_theta_full 25.25
_diffrn_reflns_theta_max 25.25
_diffrn_reflns_theta_min 1.80
_exptl_absorpt_coefficient_mu 0.119
_exptl_absorpt_correction_T_max 0.7456
_exptl_absorpt_correction_T_min 0.6775
_exptl_absorpt_correction_type multi-scan
_exptl_crystal_colour red
_exptl_crystal_density_diffrn 1.049
_exptl_crystal_density_method 'not measured'
_exptl_crystal_description block
_exptl_crystal_F_000 1280
_exptl_crystal_size_max 0.50
_exptl_crystal_size_mid 0.40
_exptl_crystal_size_min 0.30
_refine_diff_density_max 0.688
_refine_diff_density_min -0.224
_refine_diff_density_rms 0.045
_refine_ls_abs_structure_details 'Flack H D (1983), Acta Cryst. A39, 876-881'
_refine_ls_abs_structure_Flack -0.11(16)
_refine_ls_extinction_method none
_refine_ls_goodness_of_fit_ref 1.049
_refine_ls_hydrogen_treatment riding
_refine_ls_matrix_type full
_refine_ls_number_parameters 379
_refine_ls_number_reflns 6748
_refine_ls_number_restraints 0
_refine_ls_restrained_S_all 1.049
_refine_ls_R_factor_all 0.0750
_refine_ls_R_factor_gt 0.0580
_refine_ls_shift/su_max 0.000
_refine_ls_shift/su_mean 0.000
_refine_ls_structure_factor_coef Fsqd
_refine_ls_weighting_details 'calc w=1/[\s^2^(Fo^2^)+(0.0951P)^2^+1.3009P] where P=(Fo^2^+2Fc^2^)/3'
_refine_ls_weighting_scheme calc
_refine_ls_wR_factor_gt 0.1538
_refine_ls_wR_factor_ref 0.1718
_reflns_number_gt 5482
_reflns_number_total 6748
_reflns_threshold_expression >2sigma(I)
_cod_data_source_file c4cc04627g2.cif
_cod_data_source_block TIPS_Tetracene
_cod_depositor_comments
;
  Moved the _audit_creation_method data item out of the loop.

  Antanas Vaitkus,
  2019-03-01
;
_cod_original_sg_symbol_H-M P2(1)2(1)2(1)
_cod_database_code 7115802

loop_
_symmetry_equiv_pos_as_xyz
'x, y, z'
'-x+1/2, -y, z+1/2'
'-x, y+1/2, -z+1/2'
'x+1/2, -y+1/2, -z'

loop_
_atom_site_label
_atom_site_type_symbol
_atom_site_fract_x
_atom_site_fract_y
_atom_site_fract_z
_atom_site_U_iso_or_equiv
_atom_site_adp_type
_atom_site_occupancy
_atom_site_symmetry_multiplicity
_atom_site_calc_flag
_atom_site_refinement_flags
Si1 Si 0.26291(6) 0.70895(5) 0.41918(6) 0.0533(2) Uani 1 1 d .
Si2 Si 0.88916(7) 0.25486(6) 0.59389(6) 0.0625(3) Uani 1 1 d .
C1 C 0.2751(3) 0.8254(2) 0.4546(3) 0.0750(11) Uani 1 1 d .
H1A H 0.2145 0.8538 0.4488 0.090 Uiso 1 1 calc R
C2 C 0.3015(4) 0.8306(4) 0.5403(3) 0.1081(18) Uani 1 1 d .
H2A H 0.3064 0.8913 0.5558 0.162 Uiso 1 1 calc R
H2B H 0.3599 0.8018 0.5483 0.162 Uiso 1 1 calc R
H2C H 0.2548 0.8021 0.5715 0.162 Uiso 1 1 calc R
C3 C 0.3426(4) 0.8775(4) 0.4085(4) 0.124(2) Uani 1 1 d .
H3A H 0.3457 0.9363 0.4291 0.185 Uiso 1 1 calc R
H3B H 0.3234 0.8795 0.3545 0.185 Uiso 1 1 calc R
H3C H 0.4026 0.8505 0.4119 0.185 Uiso 1 1 calc R
C4 C 0.2448(4) 0.7069(4) 0.3089(3) 0.0933(14) Uani 1 1 d .
H4A H 0.2962 0.7404 0.2861 0.112 Uiso 1 1 calc R
C5 C 0.1552(5) 0.7560(5) 0.2849(4) 0.151(3) Uani 1 1 d .
H5A H 0.1485 0.7544 0.2288 0.227 Uiso 1 1 calc R
H5B H 0.1587 0.8161 0.3022 0.227 Uiso 1 1 calc R
H5C H 0.1027 0.7279 0.3090 0.227 Uiso 1 1 calc R
C6 C 0.2496(5) 0.6178(4) 0.2737(3) 0.130(2) Uani 1 1 d .
H6A H 0.2399 0.6219 0.2180 0.195 Uiso 1 1 calc R
H6B H 0.2026 0.5811 0.2965 0.195 Uiso 1 1 calc R
H6C H 0.3095 0.5927 0.2838 0.195 Uiso 1 1 calc R
C7 C 0.1686(3) 0.6464(4) 0.4695(4) 0.0975(16) Uani 1 1 d .
H7A H 0.1476 0.6016 0.4320 0.117 Uiso 1 1 calc R
C8 C 0.0838(4) 0.7057(6) 0.4866(6) 0.182(4) Uani 1 1 d .
H8A H 0.0361 0.6714 0.5114 0.272 Uiso 1 1 calc R
H8B H 0.0607 0.7296 0.4382 0.272 Uiso 1 1 calc R
H8C H 0.1018 0.7529 0.5209 0.272 Uiso 1 1 calc R
C9 C 0.1922(5) 0.5991(5) 0.5423(4) 0.145(3) Uani 1 1 d .
H9A H 0.1385 0.5686 0.5614 0.217 Uiso 1 1 calc R
H9B H 0.2129 0.6405 0.5812 0.217 Uiso 1 1 calc R
H9C H 0.2406 0.5574 0.5318 0.217 Uiso 1 1 calc R
C10 C 0.3723(2) 0.6513(2) 0.4396(2) 0.0543(8) Uani 1 1 d .
C11 C 0.4404(2) 0.6091(2) 0.45680(19) 0.0503(7) Uani 1 1 d .
C12 C 0.5178(2) 0.55589(19) 0.47950(18) 0.0460(7) Uani 1 1 d .
C13 C 0.58019(18) 0.52459(17) 0.42305(18) 0.0443(6) Uani 1 1 d .
C14 C 0.5729(2) 0.5468(2) 0.3427(2) 0.0581(8) Uani 1 1 d .
H14A H 0.5245 0.5829 0.3264 0.070 Uiso 1 1 calc R
C15 C 0.6335(3) 0.5175(3) 0.2890(2) 0.0686(10) Uani 1 1 d .
H15A H 0.6273 0.5342 0.2367 0.082 Uiso 1 1 calc R
C16 C 0.7066(2) 0.4614(2) 0.3117(2) 0.0637(9) Uani 1 1 d .
H16A H 0.7478 0.4405 0.2740 0.076 Uiso 1 1 calc R
C17 C 0.7175(2) 0.4378(2) 0.3871(2) 0.0556(8) Uani 1 1 d .
H17A H 0.7665 0.4013 0.4010 0.067 Uiso 1 1 calc R
C18 C 0.65504(19) 0.46777(18) 0.4467(2) 0.0461(7) Uani 1 1 d .
C19 C 0.66419(19) 0.4434(2) 0.52583(19) 0.0470(7) Uani 1 1 d .
C20 C 0.60282(18) 0.47627(18) 0.58403(19) 0.0463(6) Uani 1 1 d .
C21 C 0.6115(2) 0.4544(2) 0.6634(2) 0.0550(8) Uani 1 1 d .
H21A H 0.6580 0.4155 0.6786 0.066 Uiso 1 1 calc R
C22 C 0.5527(2) 0.4889(2) 0.7204(2) 0.0583(8) Uani 1 1 d .
C23 C 0.5629(3) 0.4686(3) 0.8025(2) 0.0762(11) Uani 1 1 d .
H23A H 0.6082 0.4287 0.8180 0.091 Uiso 1 1 calc R
C24 C 0.5087(3) 0.5058(4) 0.8576(3) 0.0905(14) Uani 1 1 d .
H24A H 0.5162 0.4915 0.9104 0.109 Uiso 1 1 calc R
C25 C 0.4398(3) 0.5673(4) 0.8341(3) 0.0957(15) Uani 1 1 d .
H25A H 0.4034 0.5942 0.8722 0.115 Uiso 1 1 calc R
C26 C 0.4261(3) 0.5874(3) 0.7580(3) 0.0799(12) Uani 1 1 d .
H26A H 0.3798 0.6271 0.7443 0.096 Uiso 1 1 calc R
C27 C 0.4822(2) 0.5485(2) 0.6981(2) 0.0575(8) Uani 1 1 d .
C28 C 0.4709(2) 0.5693(2) 0.6194(2) 0.0557(8) Uani 1 1 d .
H28A H 0.4232 0.6073 0.6049 0.067 Uiso 1 1 calc R
C29 C 0.52915(19) 0.53493(18) 0.56086(18) 0.0457(7) Uani 1 1 d .
C30 C 0.7376(2) 0.3846(2) 0.54866(19) 0.0519(7) Uani 1 1 d .
C31 C 0.7987(2) 0.3346(2) 0.5667(2) 0.0613(9) Uani 1 1 d .
C32 C 0.8319(5) 0.1883(4) 0.6799(4) 0.120(2) Uani 1 1 d .
H32A H 0.7775 0.1583 0.6581 0.144 Uiso 1 1 calc R
C33 C 0.8002(5) 0.2419(4) 0.7438(3) 0.124(2) Uani 1 1 d .
H33A H 0.7728 0.2051 0.7834 0.186 Uiso 1 1 calc R
H33B H 0.7549 0.2831 0.7249 0.186 Uiso 1 1 calc R
H33C H 0.8516 0.2734 0.7659 0.186 Uiso 1 1 calc R
C34 C 0.9003(8) 0.1154(6) 0.7082(5) 0.230(6) Uani 1 1 d .
H34A H 0.8723 0.0823 0.7500 0.345 Uiso 1 1 calc R
H34B H 0.9563 0.1424 0.7268 0.345 Uiso 1 1 calc R
H34C H 0.9143 0.0768 0.6652 0.345 Uiso 1 1 calc R
C35 C 0.9926(4) 0.3126(3) 0.6285(4) 0.1059(17) Uani 1 1 d .
H35A H 0.9829 0.3237 0.6846 0.127 Uiso 1 1 calc R
C36 C 1.0140(4) 0.3994(4) 0.5926(5) 0.144(3) Uani 1 1 d .
H36A H 1.0697 0.4226 0.6156 0.216 Uiso 1 1 calc R
H36B H 0.9637 0.4393 0.6021 0.216 Uiso 1 1 calc R
H36C H 1.0226 0.3923 0.5370 0.216 Uiso 1 1 calc R
C37 C 1.0811(4) 0.2542(5) 0.6224(6) 0.193(4) Uani 1 1 d .
H37A H 1.1337 0.2867 0.6412 0.290 Uiso 1 1 calc R
H37B H 1.0911 0.2378 0.5686 0.290 Uiso 1 1 calc R
H37C H 1.0731 0.2022 0.6537 0.290 Uiso 1 1 calc R
C38 C 0.9048(4) 0.1777(3) 0.5113(3) 0.1017(18) Uani 1 1 d .
H38A H 0.9507 0.1338 0.5277 0.122 Uiso 1 1 calc R
C39 C 0.8230(6) 0.1305(6) 0.4867(7) 0.218(6) Uani 1 1 d .
H39A H 0.8384 0.0921 0.4438 0.328 Uiso 1 1 calc R
H39B H 0.7765 0.1717 0.4701 0.328 Uiso 1 1 calc R
H39C H 0.7998 0.0962 0.5298 0.328 Uiso 1 1 calc R
C40 C 0.9420(7) 0.2221(6) 0.4376(3) 0.183(4) Uani 1 1 d .
H40A H 0.9496 0.1790 0.3968 0.274 Uiso 1 1 calc R
H40B H 1.0007 0.2489 0.4490 0.274 Uiso 1 1 calc R
H40C H 0.8991 0.2665 0.4205 0.274 Uiso 1 1 calc R

loop_
_atom_site_aniso_label
_atom_site_aniso_U_11
_atom_site_aniso_U_22
_atom_site_aniso_U_33
_atom_site_aniso_U_23
_atom_site_aniso_U_13
_atom_site_aniso_U_12
Si1 0.0397(4) 0.0464(4) 0.0736(6) 0.0003(4) -0.0058(4) 0.0080(3)
Si2 0.0616(6) 0.0511(5) 0.0748(6) -0.0055(5) -0.0128(5) 0.0237(4)
C1 0.062(2) 0.0493(18) 0.114(3) -0.004(2) -0.024(2) 0.0130(17)
C2 0.111(4) 0.095(3) 0.119(4) -0.048(3) -0.027(3) 0.022(3)
C3 0.112(4) 0.085(3) 0.174(6) 0.044(4) -0.033(4) -0.021(3)
C4 0.088(3) 0.106(3) 0.086(3) -0.007(3) -0.025(2) 0.008(3)
C5 0.142(5) 0.163(6) 0.150(5) 0.024(5) -0.091(5) 0.023(5)
C6 0.163(6) 0.142(5) 0.085(3) -0.029(3) -0.005(4) -0.003(5)
C7 0.066(3) 0.092(3) 0.135(4) 0.004(3) 0.030(3) -0.002(2)
C8 0.067(3) 0.157(6) 0.320(12) 0.040(7) 0.078(5) 0.026(4)
C9 0.169(6) 0.124(5) 0.142(5) 0.048(4) 0.067(5) 0.003(5)
C10 0.0481(18) 0.0480(16) 0.067(2) -0.0007(15) -0.0056(15) 0.0078(14)
C11 0.0429(16) 0.0446(15) 0.0634(18) -0.0001(14) 0.0005(14) 0.0056(14)
C12 0.0371(15) 0.0370(14) 0.0638(19) 0.0001(13) -0.0045(13) 0.0023(12)
C13 0.0369(14) 0.0353(12) 0.0607(17) -0.0021(13) -0.0029(13) 0.0005(11)
C14 0.0540(18) 0.0509(18) 0.069(2) 0.0065(16) 0.0019(16) 0.0053(15)
C15 0.070(2) 0.068(2) 0.067(2) 0.0047(18) 0.0074(18) 0.0044(19)
C16 0.056(2) 0.067(2) 0.068(2) -0.0057(17) 0.0135(16) -0.0002(17)
C17 0.0410(17) 0.0475(16) 0.078(2) -0.0054(15) 0.0043(14) 0.0056(14)
C18 0.0357(14) 0.0357(13) 0.0668(19) -0.0001(13) -0.0003(13) -0.0035(12)
C19 0.0335(14) 0.0374(14) 0.070(2) -0.0039(13) -0.0052(13) 0.0007(12)
C20 0.0355(13) 0.0393(13) 0.0639(17) 0.0012(13) -0.0061(13) -0.0012(11)
C21 0.0461(17) 0.0520(17) 0.067(2) 0.0049(15) -0.0085(15) 0.0038(15)
C22 0.0440(16) 0.069(2) 0.0619(19) 0.0011(16) -0.0061(15) -0.0081(16)
C23 0.060(2) 0.099(3) 0.070(2) 0.005(2) -0.0038(18) -0.008(2)
C24 0.073(3) 0.134(4) 0.065(2) 0.001(3) 0.000(2) -0.008(3)
C25 0.083(3) 0.133(4) 0.071(3) -0.020(3) 0.012(2) 0.001(3)
C26 0.063(2) 0.098(3) 0.078(3) -0.013(2) 0.005(2) 0.010(2)
C27 0.0463(18) 0.064(2) 0.063(2) -0.0068(16) -0.0004(15) -0.0022(16)
C28 0.0434(17) 0.0549(18) 0.069(2) -0.0055(15) -0.0009(14) 0.0098(14)
C29 0.0347(14) 0.0400(14) 0.0622(18) -0.0020(13) -0.0029(12) 0.0006(11)
C30 0.0428(16) 0.0437(15) 0.0693(18) -0.0010(14) -0.0025(14) 0.0072(14)
C31 0.0545(19) 0.0541(18) 0.075(2) 0.0005(17) -0.0036(17) 0.0112(16)
C32 0.155(6) 0.073(3) 0.131(5) 0.012(3) -0.005(4) 0.006(3)
C33 0.154(5) 0.110(4) 0.109(4) 0.015(4) 0.026(4) 0.002(4)
C34 0.344(14) 0.179(8) 0.168(7) 0.088(6) 0.064(9) 0.153(9)
C35 0.078(3) 0.078(3) 0.162(5) -0.016(3) -0.027(3) 0.012(2)
C36 0.090(4) 0.103(4) 0.240(8) 0.038(5) 0.008(5) -0.011(3)
C37 0.097(4) 0.137(5) 0.346(12) -0.089(7) -0.097(6) 0.056(4)
C38 0.117(4) 0.079(3) 0.109(4) -0.029(3) -0.038(3) 0.051(3)
C39 0.173(8) 0.173(8) 0.309(13) -0.152(9) -0.112(9) 0.047(7)
C40 0.263(10) 0.205(8) 0.080(4) -0.001(4) 0.008(5) 0.132(8)

loop_
_atom_type_symbol
_atom_type_description
_atom_type_scat_dispersion_real
_atom_type_scat_dispersion_imag
_atom_type_scat_source
C C 0.0033 0.0016 'International Tables Vol C Tables 4.2.6.8 and 6.1.1.4'
H H 0.0000 0.0000 'International Tables Vol C Tables 4.2.6.8 and 6.1.1.4'
Si Si 0.0817 0.0704 'International Tables Vol C Tables 4.2.6.8 and 6.1.1.4'

loop_
_geom_angle_atom_site_label_1
_geom_angle_atom_site_label_2
_geom_angle_atom_site_label_3
_geom_angle
C10 Si1 C7 107.3(2)
C10 Si1 C1 107.90(16)
C7 Si1 C1 113.6(2)
C10 Si1 C4 107.30(19)
C7 Si1 C4 110.2(3)
C1 Si1 C4 110.3(2)
C35 Si2 C31 110.2(2)
C35 Si2 C38 116.8(3)
C31 Si2 C38 108.26(19)
C35 Si2 C32 110.6(3)
C31 Si2 C32 103.2(2)
C38 Si2 C32 107.0(3)
C3 C1 C2 108.5(4)
C3 C1 Si1 113.3(4)
C2 C1 Si1 112.6(3)
C6 C4 C5 111.9(5)
C6 C4 Si1 114.1(4)
C5 C4 Si1 111.6(4)
C9 C7 C8 108.0(5)
C9 C7 Si1 117.7(4)
C8 C7 Si1 111.5(4)
C11 C10 Si1 174.9(3)
C10 C11 C12 176.9(3)
C13 C12 C29 121.0(3)
C13 C12 C11 120.6(3)
C29 C12 C11 118.4(3)
C12 C13 C14 122.4(3)
C12 C13 C18 119.7(3)
C14 C13 C18 118.0(3)
C15 C14 C13 122.1(3)
C14 C15 C16 120.2(4)
C17 C16 C15 120.7(3)
C16 C17 C18 121.3(3)
C19 C18 C17 122.5(3)
C19 C18 C13 119.8(3)
C17 C18 C13 117.8(3)
C18 C19 C20 121.2(3)
C18 C19 C30 119.5(3)
C20 C19 C30 119.3(3)
C21 C20 C19 122.3(3)
C21 C20 C29 118.5(3)
C19 C20 C29 119.1(3)
C22 C21 C20 122.0(3)
C21 C22 C27 119.5(3)
C21 C22 C23 122.4(3)
C27 C22 C23 118.1(3)
C24 C23 C22 121.9(4)
C23 C24 C25 119.1(4)
C26 C25 C24 121.6(4)
C25 C26 C27 120.6(4)
C28 C27 C22 119.4(3)
C28 C27 C26 121.9(3)
C22 C27 C26 118.7(3)
C27 C28 C29 122.0(3)
C28 C29 C12 122.4(3)
C28 C29 C20 118.5(3)
C12 C29 C20 119.1(3)
C31 C30 C19 178.9(4)
C30 C31 Si2 177.9(3)
C33 C32 C34 111.8(6)
C33 C32 Si2 114.1(4)
C34 C32 Si2 109.2(5)
C36 C35 C37 107.8(6)
C36 C35 Si2 117.6(4)
C37 C35 Si2 112.0(4)
C39 C38 C40 105.7(7)
C39 C38 Si2 115.9(5)
C40 C38 Si2 112.9(4)

loop_
_geom_bond_atom_site_label_1
_geom_bond_atom_site_label_2
_geom_bond_distance
Si1 C10 1.839(3)
Si1 C7 1.867(5)
Si1 C1 1.876(4)
Si1 C4 1.895(4)
Si2 C35 1.829(5)
Si2 C31 1.840(3)
Si2 C38 1.843(4)
Si2 C32 1.962(6)
C1 C3 1.481(7)
C1 C2 1.509(7)
C4 C6 1.480(7)
C4 C5 1.547(7)
C7 C9 1.471(9)
C7 C8 1.548(7)
C10 C11 1.208(4)
C11 C12 1.433(4)
C12 C13 1.399(4)
C12 C29 1.429(4)
C13 C14 1.412(5)
C13 C18 1.440(4)
C14 C15 1.339(5)
C15 C16 1.411(5)
C16 C17 1.340(5)
C17 C18 1.430(4)
C18 C19 1.403(5)
C19 C20 1.419(4)
C19 C30 1.440(4)
C20 C21 1.396(5)
C20 C29 1.442(4)
C21 C22 1.391(5)
C22 C27 1.414(5)
C22 C23 1.437(5)
C23 C24 1.345(6)
C24 C25 1.420(7)
C25 C26 1.344(6)
C26 C27 1.430(5)
C27 C28 1.384(5)
C28 C29 1.405(4)
C30 C31 1.202(4)
C32 C33 1.433(8)
C32 C34 1.558(9)
C35 C36 1.484(8)
C35 C37 1.559(7)
C38 C39 1.442(9)
C38 C40 1.522(9)
